data_4070580
loop_
_publ_author_name
'Liu, Wei'
'Wang, Ru'
'Zhou, Xin-Hui'
'Zuo, Jing-Lin'
'You, Xiao-Zeng'

_publ_section_title
;
 Syntheses, Structures, and Properties of Tricarbonyl Rhenium(I)
 Heteronuclear Complexes with a New Bridging Ligand Containing Coupled
 Bis(2-pyridyl) and 1,2-Dithiolene Units
;
_journal_issue 1
_journal_name_full Organometallics
_journal_page_first 126
_journal_paper_doi 10.1021/om700776s
_journal_volume 27
_journal_year 2008
_chemical_formula_sum 'C38 H39 Cl N5 O4 Pt Re S4'
_chemical_formula_weight 1174.72
_chemical_name_systematic
; 
 ? 
;
_space_group_IT_number 2
_symmetry_cell_setting triclinic
_symmetry_space_group_name_Hall '-P 1'
_symmetry_space_group_name_H-M 'P -1'
_atom_sites_solution_hydrogens geom
_atom_sites_solution_primary direct
_atom_sites_solution_secondary difmap
_audit_creation_method SHELXL-97
_cell_angle_alpha 100.325(3)
_cell_angle_beta 94.305(3)
_cell_angle_gamma 98.211(4)
_cell_formula_units_Z 2
_cell_length_a 8.9503(17)
_cell_length_b 13.158(3)
_cell_length_c 17.986(3)
_cell_measurement_reflns_used 4462
_cell_measurement_temperature 293(2)
_cell_measurement_theta_max 28.192
_cell_measurement_theta_min 2.312
_cell_volume 2051.5(7)
_computing_cell_refinement 'Bruker SMART'
_computing_data_collection 'Bruker SMART'
_computing_data_reduction 'Bruker SAINT'
_computing_molecular_graphics 'Bruker SHELXTL'
_computing_publication_material 'Bruker SHELXTL'
_computing_structure_refinement 'SHELXL-97 (Sheldrick, 1997)'
_computing_structure_solution 'SHELXS-97 (Sheldrick, 1990)'
_diffrn_ambient_temperature 273(2)
_diffrn_measured_fraction_theta_full 0.983
_diffrn_measured_fraction_theta_max 0.983
_diffrn_radiation_monochromator graphite
_diffrn_radiation_source 'fine-focus sealed tube'
_diffrn_radiation_type MoK\a
_diffrn_radiation_wavelength 0.71073
_diffrn_reflns_av_R_equivalents 0.0223
_diffrn_reflns_av_sigmaI/netI 0.0474
_diffrn_reflns_limit_h_max 10
_diffrn_reflns_limit_h_min -10
_diffrn_reflns_limit_k_max 8
_diffrn_reflns_limit_k_min -15
_diffrn_reflns_limit_l_max 21
_diffrn_reflns_limit_l_min -19
_diffrn_reflns_number 10293
_diffrn_reflns_theta_full 25.00
_diffrn_reflns_theta_max 25.00
_diffrn_reflns_theta_min 1.59
_exptl_absorpt_coefficient_mu 6.668
_exptl_absorpt_correction_T_max 0.3490
_exptl_absorpt_correction_T_min 0.3490
_exptl_absorpt_correction_type none
_exptl_absorpt_process_details 'SADABS; Bruker(2000)'
_exptl_crystal_colour purple
_exptl_crystal_density_diffrn 1.902
_exptl_crystal_density_method 'not measured'
_exptl_crystal_description block
_exptl_crystal_F_000 1136
_exptl_crystal_size_max 0.20
_exptl_crystal_size_mid 0.20
_exptl_crystal_size_min 0.20
_refine_diff_density_max 2.207
_refine_diff_density_min -1.071
_refine_diff_density_rms 0.179
_refine_ls_extinction_method none
_refine_ls_goodness_of_fit_ref 1.195
_refine_ls_hydrogen_treatment constr
_refine_ls_matrix_type full
_refine_ls_number_parameters 487
_refine_ls_number_reflns 7117
_refine_ls_number_restraints 264
_refine_ls_restrained_S_all 1.174
_refine_ls_R_factor_all 0.0642
_refine_ls_R_factor_gt 0.0558
_refine_ls_shift/su_max 0.024
_refine_ls_shift/su_mean 0.001
_refine_ls_structure_factor_coef Fsqd
_refine_ls_weighting_details 'calc w=1/[\s^2^(Fo^2^)+(0.0571P)^2^+6.0700P] where P=(Fo^2^+2Fc^2^)/3'
_refine_ls_weighting_scheme calc
_refine_ls_wR_factor_gt 0.1283
_refine_ls_wR_factor_ref 0.1326
_reflns_number_gt 6256
_reflns_number_total 7117
_reflns_threshold_expression >2sigma(I)
_cod_data_source_file om700776s-file009.cif
_cod_data_source_block sad
_cod_original_sg_symbol_H-M P-1
_cod_database_code 4070580

loop_
_symmetry_equiv_pos_as_xyz
'x, y, z'
'-x, -y, -z'

loop_
_atom_site_label
_atom_site_type_symbol
_atom_site_fract_x
_atom_site_fract_y
_atom_site_fract_z
_atom_site_U_iso_or_equiv
_atom_site_adp_type
_atom_site_occupancy
_atom_site_symmetry_multiplicity
_atom_site_calc_flag
_atom_site_refinement_flags
Pt1 Pt 0.32555(4) 0.95172(3) 0.43880(2) 0.04287(14) Uani 1 1 d .
Re1 Re 0.91986(4) 0.74423(3) 0.04917(2) 0.03959(13) Uani 1 1 d .
C1 C 0.2910(12) 0.8171(9) 0.5567(6) 0.053(3) Uani 1 1 d U
H1 H 0.3458 0.7736 0.5270 0.075 Uiso 1 1 d R
C2 C 0.2351(12) 0.7854(9) 0.6187(6) 0.055(3) Uani 1 1 d U
H2 H 0.2537 0.7225 0.6312 0.077 Uiso 1 1 d R
C3 C 0.1499(11) 0.8487(8) 0.6638(6) 0.047(2) Uani 1 1 d U
C4 C 0.083(2) 0.8114(17) 0.7314(12) 0.125(3) Uani 1 1 d U
C5 C 0.017(2) 0.6957(15) 0.7123(11) 0.127(3) Uani 1 1 d U
H5A H 0.0897 0.6571 0.7316 0.127 Uiso 1 1 d R
H5B H -0.0015 0.6739 0.6581 0.127 Uiso 1 1 d R
H5C H -0.0757 0.6828 0.7348 0.127 Uiso 1 1 d R
C6 C 0.192(2) 0.8338(16) 0.7913(11) 0.127(3) Uani 1 1 d U
H6A H 0.2775 0.8804 0.7812 0.127 Uiso 1 1 d R
H6B H 0.2235 0.7696 0.7994 0.127 Uiso 1 1 d R
H6C H 0.1511 0.8658 0.8359 0.127 Uiso 1 1 d R
C7 C -0.055(2) 0.8520(15) 0.7493(11) 0.127(3) Uani 1 1 d U
H7A H -0.0239 0.9214 0.7787 0.127 Uiso 1 1 d R
H7B H -0.1116 0.8094 0.7788 0.127 Uiso 1 1 d R
H7C H -0.1165 0.8550 0.7040 0.127 Uiso 1 1 d R
C8 C 0.1294(11) 0.9414(8) 0.6433(6) 0.048(2) Uani 1 1 d U
H8 H 0.0744 0.9858 0.6722 0.067 Uiso 1 1 d R
C9 C 0.1908(10) 0.9694(7) 0.5806(5) 0.041(2) Uani 1 1 d U
C10 C 0.1824(11) 1.0692(8) 0.5566(6) 0.045(2) Uani 1 1 d U
C11 C 0.1269(11) 1.1532(8) 0.5995(6) 0.049(2) Uani 1 1 d U
H11 H 0.0866 1.1448 0.6446 0.069 Uiso 1 1 d R
C12 C 0.1332(11) 1.2472(8) 0.5757(6) 0.050(2) Uani 1 1 d U
C13 C 0.0864(12) 1.3438(9) 0.6227(6) 0.054(3) Uani 1 1 d U
C14 C 0.0243(16) 1.3233(11) 0.6945(8) 0.084(4) Uani 1 1 d U
H14A H -0.0646 1.2706 0.6826 0.084 Uiso 1 1 d R
H14B H -0.0018 1.3866 0.7222 0.084 Uiso 1 1 d R
H14C H 0.0998 1.2994 0.7249 0.084 Uiso 1 1 d R
C15 C -0.0311(14) 1.3842(11) 0.5749(8) 0.076(4) Uani 1 1 d U
H15A H -0.1210 1.3326 0.5615 0.113 Uiso 1 1 d R
H15B H 0.0110 1.3983 0.5296 0.113 Uiso 1 1 d R
H15C H -0.0565 1.4474 0.6031 0.113 Uiso 1 1 d R
C16 C 0.2264(15) 1.4253(11) 0.6416(8) 0.084(4) Uani 1 1 d U
H16A H 0.2016 1.4885 0.6702 0.126 Uiso 1 1 d R
H16B H 0.2638 1.4391 0.5951 0.126 Uiso 1 1 d R
H16C H 0.3030 1.4008 0.6708 0.126 Uiso 1 1 d R
C17 C 0.1928(13) 1.2522(10) 0.5068(7) 0.063(3) Uani 1 1 d U
H17 H 0.2002 1.3144 0.4887 0.076 Uiso 1 1 d R
C18 C 0.2428(12) 1.1690(9) 0.4665(7) 0.058(3) Uani 1 1 d U
H18 H 0.2810 1.1753 0.4205 0.069 Uiso 1 1 d R
C19 C 0.4628(10) 0.8261(8) 0.3066(5) 0.043(2) Uani 1 1 d U
C20 C 0.4437(11) 0.9091(8) 0.2814(6) 0.044(2) Uani 1 1 d U
C21 C 0.5346(10) 0.7849(7) 0.1666(5) 0.040(2) Uani 1 1 d U
C22 C 0.5836(9) 0.7401(7) 0.1019(5) 0.036(2) Uani 1 1 d U
C23 C 0.6194(9) 0.6327(7) 0.0916(5) 0.0349(19) Uani 1 1 d U
C24 C 0.5139(10) 0.5508(7) 0.1031(5) 0.041(2) Uani 1 1 d U
H24 H 0.4186 0.5631 0.1163 0.049 Uiso 1 1 d R
C25 C 0.5485(12) 0.4517(8) 0.0955(6) 0.051(2) Uani 1 1 d U
H25 H 0.4784 0.3965 0.1036 0.061 Uiso 1 1 d R
C26 C 0.6871(12) 0.4366(9) 0.0757(6) 0.054(3) Uani 1 1 d U
H26 H 0.7146 0.3704 0.0711 0.065 Uiso 1 1 d R
C27 C 0.7878(11) 0.5191(7) 0.0623(5) 0.043(2) Uani 1 1 d U
H27 H 0.8822 0.5071 0.0476 0.052 Uiso 1 1 d R
C28 C 0.5898(9) 0.7906(7) 0.0364(5) 0.0341(19) Uani 1 1 d U
C29 C 0.4695(10) 0.8342(7) 0.0083(5) 0.040(2) Uani 1 1 d U
H29 H 0.3820 0.8341 0.0331 0.049 Uiso 1 1 calc R
C30 C 0.4788(12) 0.8772(8) -0.0556(6) 0.051(3) Uani 1 1 d U
H30 H 0.3998 0.9081 -0.0736 0.062 Uiso 1 1 d R
C31 C 0.6047(12) 0.8751(9) -0.0914(6) 0.055(3) Uani 1 1 d U
H31 H 0.6117 0.9015 -0.1358 0.066 Uiso 1 1 d R
C32 C 0.7212(11) 0.8328(8) -0.0626(6) 0.046(2) Uani 1 1 d U
H32 H 0.8074 0.8323 -0.0883 0.056 Uiso 1 1 d R
C33 C 0.9139(12) 0.8247(9) 0.1456(6) 0.052(3) Uani 1 1 d U
C34 C 1.0906(12) 0.6938(8) 0.0921(6) 0.050(2) Uani 1 1 d U
C35 C 1.0555(13) 0.8576(10) 0.0242(7) 0.060(3) Uani 1 1 d U
C36 C 0.573(3) 0.563(2) 0.5984(15) 0.150(8) Uani 1 1 d U
H36 H 0.6021 0.5051 0.5685 0.150 Uiso 1 1 d R
C37 C 0.562(2) 0.6665(16) 0.7211(12) 0.140(7) Uani 1 1 d U
H37A H 0.5738 0.7272 0.6981 0.140 Uiso 1 1 d R
H37B H 0.6268 0.6799 0.7678 0.140 Uiso 1 1 d R
H37C H 0.4579 0.6507 0.7314 0.140 Uiso 1 1 d R
C38 C 0.670(2) 0.5069(16) 0.7077(12) 0.136(7) Uani 1 1 d U
H38A H 0.6201 0.4986 0.7520 0.136 Uiso 1 1 d R
H38B H 0.7763 0.5329 0.7225 0.136 Uiso 1 1 d R
H38C H 0.6595 0.4405 0.6737 0.136 Uiso 1 1 d R
Cl1 Cl 0.9108(3) 0.6350(2) -0.07848(16) 0.0612(7) Uani 1 1 d .
N1 N 0.2701(8) 0.9077(6) 0.5364(4) 0.0415(18) Uani 1 1 d U
N2 N 0.2370(9) 1.0769(6) 0.4901(4) 0.0431(19) Uani 1 1 d U
N3 N 0.7565(8) 0.6163(6) 0.0711(4) 0.0358(16) Uani 1 1 d U
N4 N 0.7184(8) 0.7931(6) -0.0001(4) 0.0374(17) Uani 1 1 d U
N5 N 0.6011(14) 0.5801(11) 0.6699(8) 0.093(4) Uani 1 1 d U
O1 O 0.9159(11) 0.8699(8) 0.2060(5) 0.088(3) Uani 1 1 d .
O2 O 1.1343(9) 0.9247(7) 0.0087(6) 0.088(3) Uani 1 1 d .
O3 O 1.1914(9) 0.6645(7) 0.1163(6) 0.087(3) Uani 1 1 d .
O4 O 0.5054(17) 0.6293(12) 0.5725(9) 0.153(5) Uani 1 1 d .
S1 S 0.4201(3) 0.8055(2) 0.39476(14) 0.0493(6) Uani 1 1 d .
S2 S 0.3653(4) 1.0095(2) 0.32994(15) 0.0555(7) Uani 1 1 d .
S3 S 0.5323(3) 0.7262(2) 0.24620(14) 0.0512(7) Uani 1 1 d .
S4 S 0.4812(3) 0.9087(2) 0.18535(15) 0.0540(7) Uani 1 1 d .

loop_
_atom_site_aniso_label
_atom_site_aniso_U_11
_atom_site_aniso_U_22
_atom_site_aniso_U_33
_atom_site_aniso_U_23
_atom_site_aniso_U_13
_atom_site_aniso_U_12
Pt1 0.0555(2) 0.0392(2) 0.0366(2) 0.00673(16) 0.01474(17) 0.01201(18)
Re1 0.0339(2) 0.0389(2) 0.0489(3) 0.00987(17) 0.01124(16) 0.01001(16)
C1 0.054(3) 0.053(3) 0.053(3) 0.0104(11) 0.0062(10) 0.0088(11)
C2 0.056(3) 0.055(3) 0.055(3) 0.0107(11) 0.0061(10) 0.0090(11)
C3 0.047(2) 0.047(3) 0.047(3) 0.0094(11) 0.0052(10) 0.0072(11)
C4 0.125(3) 0.125(3) 0.124(3) 0.0244(11) 0.0135(9) 0.0196(10)
C5 0.127(3) 0.126(3) 0.127(3) 0.0244(11) 0.0138(10) 0.0195(10)
C6 0.127(3) 0.128(3) 0.127(3) 0.0249(11) 0.0123(10) 0.0197(10)
C7 0.127(3) 0.127(3) 0.127(3) 0.0247(11) 0.0139(10) 0.0207(12)
C8 0.048(3) 0.048(3) 0.048(3) 0.0090(11) 0.0053(10) 0.0079(11)
C9 0.041(2) 0.041(2) 0.041(2) 0.0077(10) 0.0047(10) 0.0065(10)
C10 0.045(2) 0.045(2) 0.045(2) 0.0085(11) 0.0051(10) 0.0069(10)
C11 0.050(3) 0.049(3) 0.049(3) 0.0093(11) 0.0057(10) 0.0080(11)
C12 0.050(3) 0.050(3) 0.050(3) 0.0097(11) 0.0052(10) 0.0082(11)
C13 0.054(3) 0.053(3) 0.054(3) 0.0101(11) 0.0057(10) 0.0088(11)
C14 0.084(4) 0.083(4) 0.084(4) 0.0158(12) 0.0089(11) 0.0138(12)
C15 0.076(4) 0.076(4) 0.076(4) 0.0144(12) 0.0078(11) 0.0126(11)
C16 0.084(4) 0.084(4) 0.084(4) 0.0162(12) 0.0084(11) 0.0135(12)
C17 0.064(3) 0.063(3) 0.064(3) 0.0125(11) 0.0067(10) 0.0105(11)
C18 0.058(3) 0.057(3) 0.057(3) 0.0113(11) 0.0064(10) 0.0093(11)
C19 0.043(2) 0.043(2) 0.043(2) 0.0084(11) 0.0050(10) 0.0069(10)
C20 0.044(2) 0.044(2) 0.045(2) 0.0085(11) 0.0059(10) 0.0074(10)
C21 0.040(2) 0.040(2) 0.040(2) 0.0080(10) 0.0041(10) 0.0068(10)
C22 0.036(2) 0.036(2) 0.036(2) 0.0070(10) 0.0041(10) 0.0062(10)
C23 0.035(2) 0.035(2) 0.035(2) 0.0069(10) 0.0038(10) 0.0057(10)
C24 0.041(2) 0.041(2) 0.041(2) 0.0078(10) 0.0048(10) 0.0066(10)
C25 0.051(3) 0.051(3) 0.051(3) 0.0100(11) 0.0056(10) 0.0077(11)
C26 0.054(3) 0.053(3) 0.054(3) 0.0105(11) 0.0055(10) 0.0088(11)
C27 0.043(2) 0.043(2) 0.043(2) 0.0080(10) 0.0048(10) 0.0073(10)
C28 0.034(2) 0.034(2) 0.034(2) 0.0062(10) 0.0036(10) 0.0058(10)
C29 0.041(2) 0.040(2) 0.041(2) 0.0082(10) 0.0043(10) 0.0067(10)
C30 0.052(3) 0.051(3) 0.051(3) 0.0101(11) 0.0045(10) 0.0090(11)
C31 0.056(3) 0.055(3) 0.055(3) 0.0112(11) 0.0056(10) 0.0088(11)
C32 0.047(2) 0.046(2) 0.046(2) 0.0094(11) 0.0055(10) 0.0073(10)
C33 0.052(3) 0.052(3) 0.052(3) 0.0098(11) 0.0057(10) 0.0084(11)
C34 0.050(3) 0.050(3) 0.051(3) 0.0098(11) 0.0052(10) 0.0081(11)
C35 0.060(3) 0.060(3) 0.061(3) 0.0116(11) 0.0065(10) 0.0099(11)
C36 0.150(8) 0.150(8) 0.150(8) 0.0289(18) 0.0157(13) 0.0237(16)
C37 0.140(7) 0.140(7) 0.140(7) 0.0268(17) 0.0146(12) 0.0221(15)
C38 0.136(7) 0.136(7) 0.136(7) 0.0263(17) 0.0142(12) 0.0217(15)
Cl1 0.0714(17) 0.0631(18) 0.0569(17) 0.0102(13) 0.0271(14) 0.0277(14)
N1 0.042(2) 0.042(2) 0.041(2) 0.0079(10) 0.0051(10) 0.0067(10)
N2 0.044(2) 0.043(2) 0.043(2) 0.0083(10) 0.0048(10) 0.0070(10)
N3 0.0361(18) 0.0356(18) 0.0361(18) 0.0069(10) 0.0040(10) 0.0064(10)
N4 0.0377(19) 0.0374(19) 0.0373(19) 0.0074(10) 0.0042(10) 0.0061(10)
N5 0.093(4) 0.093(4) 0.093(4) 0.0180(12) 0.0102(11) 0.0143(12)
O1 0.099(7) 0.087(7) 0.063(6) -0.012(5) 0.002(5) 0.007(5)
O2 0.059(5) 0.076(6) 0.139(9) 0.053(6) 0.025(5) -0.005(5)
O3 0.046(4) 0.087(7) 0.134(9) 0.025(6) -0.008(5) 0.031(4)
O4 0.153(12) 0.150(13) 0.188(15) 0.083(11) 0.051(11) 0.052(10)
S1 0.0687(16) 0.0469(15) 0.0401(14) 0.0137(11) 0.0197(12) 0.0217(13)
S2 0.087(2) 0.0459(16) 0.0441(15) 0.0134(12) 0.0263(14) 0.0293(14)
S3 0.0737(17) 0.0517(16) 0.0414(14) 0.0197(12) 0.0215(13) 0.0324(14)
S4 0.0843(19) 0.0447(15) 0.0461(15) 0.0184(12) 0.0287(14) 0.0308(14)

loop_
_atom_type_symbol
_atom_type_description
_atom_type_scat_dispersion_real
_atom_type_scat_dispersion_imag
_atom_type_scat_source
C C 0.0033 0.0016 'International Tables Vol C Tables 4.2.6.8 and 6.1.1.4'
H H 0.0000 0.0000 'International Tables Vol C Tables 4.2.6.8 and 6.1.1.4'
O O 0.0106 0.0060 'International Tables Vol C Tables 4.2.6.8 and 6.1.1.4'
S S 0.1246 0.1234 'International Tables Vol C Tables 4.2.6.8 and 6.1.1.4'
Cl Cl 0.1484 0.1585 'International Tables Vol C Tables 4.2.6.8 and 6.1.1.4'
Re Re -1.0185 7.2310 'International Tables Vol C Tables 4.2.6.8 and 6.1.1.4'
Pt Pt -1.7033 8.3905 'International Tables Vol C Tables 4.2.6.8 and 6.1.1.4'
N N 0.0061 0.0033 'International Tables Vol C Tables 4.2.6.8 and 6.1.1.4'

loop_
_geom_angle_atom_site_label_1
_geom_angle_atom_site_label_2
_geom_angle_atom_site_label_3
_geom_angle
N1 Pt1 N2 78.4(3)
N1 Pt1 S1 94.8(2)
N2 Pt1 S1 173.2(2)
N1 Pt1 S2 173.8(2)
N2 Pt1 S2 96.5(2)
S1 Pt1 S2 90.31(9)
C33 Re1 C34 87.1(4)
C33 Re1 C35 89.6(5)
C34 Re1 C35 89.5(5)
C33 Re1 N4 94.0(4)
C34 Re1 N4 176.9(4)
C35 Re1 N4 93.4(4)
C33 Re1 N3 92.4(4)
C34 Re1 N3 93.7(4)
C35 Re1 N3 176.3(4)
N4 Re1 N3 83.4(3)
C33 Re1 Cl1 176.5(3)
C34 Re1 Cl1 95.4(3)
C35 Re1 Cl1 92.9(4)
N4 Re1 Cl1 83.5(2)
N3 Re1 Cl1 85.0(2)
N1 C1 C2 123.2(10)
N1 C1 H1 118.5
C2 C1 H1 118.4
C1 C2 C3 119.5(11)
C1 C2 H2 120.3
C3 C2 H2 120.2
C8 C3 C2 117.3(10)
C8 C3 C4 123.4(12)
C2 C3 C4 119.3(12)
C6 C4 C7 113(2)
C6 C4 C5 112.0(19)
C7 C4 C5 98.2(17)
C6 C4 C3 108.9(18)
C7 C4 C3 113.0(17)
C5 C4 C3 111.6(16)
C4 C5 H5A 108.6
C4 C5 H5B 109.2
H5A C5 H5B 109.5
C4 C5 H5C 110.6
H5A C5 H5C 109.5
H5B C5 H5C 109.5
C4 C6 H6A 110.4
C4 C6 H6B 108.3
H6A C6 H6B 109.5
C4 C6 H6C 109.7
H6A C6 H6C 109.5
H6B C6 H6C 109.5
C4 C7 H7A 106.7
C4 C7 H7B 110.4
H7A C7 H7B 109.5
C4 C7 H7C 111.3
H7A C7 H7C 109.5
H7B C7 H7C 109.5
C3 C8 C9 120.3(10)
C3 C8 H8 119.7
C9 C8 H8 120.1
N1 C9 C8 122.4(9)
N1 C9 C10 113.2(9)
C8 C9 C10 124.3(9)
N2 C10 C11 121.1(9)
N2 C10 C9 114.7(8)
C11 C10 C9 124.2(9)
C12 C11 C10 120.6(10)
C12 C11 H11 120.1
C10 C11 H11 119.3
C11 C12 C17 116.3(10)
C11 C12 C13 123.1(10)
C17 C12 C13 120.5(10)
C14 C13 C15 109.6(10)
C14 C13 C16 109.6(10)
C15 C13 C16 108.7(10)
C14 C13 C12 112.9(10)
C15 C13 C12 109.3(9)
C16 C13 C12 106.6(9)
C13 C14 H14A 109.7
C13 C14 H14B 109.5
H14A C14 H14B 109.5
C13 C14 H14C 109.2
H14A C14 H14C 109.5
H14B C14 H14C 109.5
C13 C15 H15A 110.0
C13 C15 H15B 108.7
H15A C15 H15B 109.5
C13 C15 H15C 109.7
H15A C15 H15C 109.5
H15B C15 H15C 109.5
C13 C16 H16A 109.5
C13 C16 H16B 108.9
H16A C16 H16B 109.5
C13 C16 H16C 110.1
H16A C16 H16C 109.5
H16B C16 H16C 109.5
C18 C17 C12 121.4(12)
C18 C17 H17 119.3
C12 C17 H17 119.3
N2 C18 C17 122.2(11)
N2 C18 H18 119.0
C17 C18 H18 118.8
C20 C19 S1 123.7(8)
C20 C19 S3 118.1(8)
S1 C19 S3 118.2(6)
C19 C20 S2 124.0(8)
C19 C20 S4 115.7(8)
S2 C20 S4 119.8(6)
C22 C21 S3 121.8(7)
C22 C21 S4 126.2(8)
S3 C21 S4 111.9(5)
C21 C22 C28 121.7(8)
C21 C22 C23 121.2(9)
C28 C22 C23 116.9(8)
N3 C23 C24 120.8(8)
N3 C23 C22 118.6(8)
C24 C23 C22 120.6(8)
C25 C24 C23 120.6(9)
C25 C24 H24 119.6
C23 C24 H24 119.8
C26 C25 C24 118.0(10)
C26 C25 H25 121.0
C24 C25 H25 121.0
C25 C26 C27 120.0(10)
C25 C26 H26 120.0
C27 C26 H26 120.0
N3 C27 C26 122.5(9)
N3 C27 H27 118.5
C26 C27 H27 119.0
N4 C28 C29 118.8(8)
N4 C28 C22 118.2(8)
C29 C28 C22 123.0(8)
C30 C29 C28 120.7(9)
C30 C29 H29 119.7
C28 C29 H29 119.7
C31 C30 C29 118.9(10)
C31 C30 H30 120.4
C29 C30 H30 120.7
C30 C31 C32 119.4(11)
C30 C31 H31 120.1
C32 C31 H31 120.4
N4 C32 C31 123.6(10)
N4 C32 H32 118.5
C31 C32 H32 117.9
O1 C33 Re1 175.8(11)
O3 C34 Re1 179.0(11)
O2 C35 Re1 179.1(11)
N5 C36 O4 115(2)
N5 C36 H36 120.5
O4 C36 H36 124.3
N5 C37 H37A 108.8
N5 C37 H37B 109.7
H37A C37 H37B 109.5
N5 C37 H37C 109.9
H37A C37 H37C 109.5
H37B C37 H37C 109.5
N5 C38 H38A 108.9
N5 C38 H38B 110.2
H38A C38 H38B 109.5
N5 C38 H38C 109.3
H38A C38 H38C 109.5
H38B C38 H38C 109.5
C1 N1 C9 117.3(9)
C1 N1 Pt1 125.5(7)
C9 N1 Pt1 116.8(7)
C10 N2 C18 118.4(9)
C10 N2 Pt1 116.0(7)
C18 N2 Pt1 125.3(7)
C27 N3 C23 118.1(8)
C27 N3 Re1 121.1(6)
C23 N3 Re1 120.8(6)
C32 N4 C28 118.6(8)
C32 N4 Re1 121.0(6)
C28 N4 Re1 120.3(6)
C36 N5 C37 125.1(19)
C36 N5 C38 121.0(19)
C37 N5 C38 113.8(16)
C19 S1 Pt1 101.1(3)
C20 S2 Pt1 100.8(4)
C21 S3 C19 96.9(5)
C21 S4 C20 97.3(5)

loop_
_geom_bond_atom_site_label_1
_geom_bond_atom_site_label_2
_geom_bond_distance
Pt1 N1 2.019(8)
Pt1 N2 2.032(8)
Pt1 S1 2.251(3)
Pt1 S2 2.258(3)
Re1 C33 1.872(11)
Re1 C34 1.915(11)
Re1 C35 1.925(13)
Re1 N4 2.179(7)
Re1 N3 2.179(7)
Re1 Cl1 2.470(3)
C1 N1 1.342(13)
C1 C2 1.363(15)
C1 H1 0.9300
C2 C3 1.402(14)
C2 H2 0.9300
C3 C8 1.369(14)
C3 C4 1.52(2)
C4 C6 1.36(2)
C4 C7 1.45(2)
C4 C5 1.52(2)
C5 H5A 0.9600
C5 H5B 0.9600
C5 H5C 0.9600
C6 H6A 0.9600
C6 H6B 0.9600
C6 H6C 0.9600
C7 H7A 0.9600
C7 H7B 0.9600
C7 H7C 0.9600
C8 C9 1.377(14)
C8 H8 0.9300
C9 N1 1.345(12)
C9 C10 1.463(14)
C10 N2 1.341(12)
C10 C11 1.404(13)
C11 C12 1.375(14)
C11 H11 0.9300
C12 C17 1.395(15)
C12 C13 1.525(14)
C13 C14 1.497(17)
C13 C15 1.522(16)
C13 C16 1.503(16)
C14 H14A 0.9600
C14 H14B 0.9600
C14 H14C 0.9600
C15 H15A 0.9600
C15 H15B 0.9600
C15 H15C 0.9600
C16 H16A 0.9600
C16 H16B 0.9600
C16 H16C 0.9600
C17 C18 1.352(15)
C17 H17 0.9300
C18 N2 1.350(14)
C18 H18 0.9300
C19 C20 1.283(14)
C19 S1 1.718(10)
C19 S3 1.766(10)
C20 S2 1.716(10)
C20 S4 1.783(10)
C21 C22 1.342(12)
C21 S3 1.744(10)
C21 S4 1.745(9)
C22 C28 1.454(12)
C22 C23 1.475(12)
C23 N3 1.343(11)
C23 C24 1.384(13)
C24 C25 1.368(14)
C24 H24 0.9300
C25 C26 1.348(14)
C25 H25 0.9300
C26 C27 1.378(14)
C26 H26 0.9300
C27 N3 1.333(12)
C27 H27 0.9300
C28 N4 1.367(11)
C28 C29 1.393(12)
C29 C30 1.373(14)
C29 H29 0.9300
C30 C31 1.340(14)
C30 H30 0.9300
C31 C32 1.361(14)
C31 H31 0.9300
C32 N4 1.321(12)
C32 H32 0.9300
C33 O1 1.139(13)
C34 O3 1.119(12)
C35 O2 1.138(14)
C36 N5 1.26(2)
C36 O4 1.27(3)
C36 H36 0.9300
C37 N5 1.43(2)
C37 H37A 0.9600
C37 H37B 0.9600
C37 H37C 0.9600
C38 N5 1.46(2)
C38 H38A 0.9600
C38 H38B 0.9600
C38 H38C 0.9600
